data_4103007
loop_
_publ_author_name
'Jimmie D. Weaver'
'Being J. Ka'
'David K. Morris'
'Ward Thompson'
'Jon A. Tunge'

_publ_contact_author
; 
   Prof.  Jon A.Tunge
   Department of Chemistry -- University of Kansas
   Malott Hall
   1251 Wescoe Hall Dr, Rm 2010 
   Lawrence, KS  66045-7582  USA 
;
_publ_contact_author_email tunge@ku.edu
_publ_contact_author_fax 1(785)8645396
_publ_contact_author_phone 1(785)8644136
_publ_section_title
;
 Stereospecific Decarboxylative Allylation of Sulfones
;
_journal_name_full 'Journal of the American Chemical Society'
_journal_page_first 12179
_journal_page_last 12181
_journal_paper_doi 10.1021/ja104196x
_journal_volume 132
_journal_year 2010
_chemical_formula_sum 'C20 H26 O4 S'
_chemical_formula_weight 362.47
_chemical_name_systematic
; 
 ? 
;
_space_group_IT_number 19
_symmetry_cell_setting orthorhombic
_symmetry_space_group_name_Hall 'P 2ac 2ab'
_symmetry_space_group_name_H-M 'P 21 21 21'
_atom_sites_solution_hydrogens difmap
_atom_sites_solution_primary direct
_atom_sites_solution_secondary difmap
_audit_creation_method SHELXTL
_cell_angle_alpha 90.00
_cell_angle_beta 90.00
_cell_angle_gamma 90.00
_cell_formula_units_Z 4
_cell_length_a 6.709(2)
_cell_length_b 11.712(4)
_cell_length_c 23.352(7)
_cell_measurement_reflns_used 1880
_cell_measurement_temperature 100(2)
_cell_measurement_theta_max 21.59
_cell_measurement_theta_min 2.46
_cell_volume 1834.9(10)
_computing_cell_refinement 'Bruker SAINT'
_computing_data_collection 'Bruker SMART'
_computing_data_reduction 'Bruker SAINT'
_computing_molecular_graphics 'Bruker SHELXTL'
_computing_publication_material 'Bruker SHELXTL'
_computing_structure_refinement 'Bruker SHELXTL'
_computing_structure_solution 'Bruker SHELXTL'
_diffrn_ambient_temperature 100(2)
_diffrn_measured_fraction_theta_full 0.998
_diffrn_measured_fraction_theta_max 0.998
_diffrn_measurement_device_type 'Bruker SMART APEX CCD area detector'
_diffrn_measurement_method 'phi and omega scans'
_diffrn_radiation_monochromator graphite
_diffrn_radiation_source 'fine-focus sealed tube'
_diffrn_radiation_type MoK\a
_diffrn_radiation_wavelength 0.71073
_diffrn_reflns_av_R_equivalents 0.0913
_diffrn_reflns_av_sigmaI/netI 0.0864
_diffrn_reflns_limit_h_max 7
_diffrn_reflns_limit_h_min -7
_diffrn_reflns_limit_k_max 13
_diffrn_reflns_limit_k_min -13
_diffrn_reflns_limit_l_max 27
_diffrn_reflns_limit_l_min -27
_diffrn_reflns_number 13432
_diffrn_reflns_theta_full 24.99
_diffrn_reflns_theta_max 24.99
_diffrn_reflns_theta_min 2.46
_diffrn_standards_decay_% 0.00
_exptl_absorpt_coefficient_mu 0.198
_exptl_absorpt_correction_T_max 1.000
_exptl_absorpt_correction_T_min 0.754
_exptl_absorpt_correction_type multi-scan
_exptl_crystal_colour Colorless
_exptl_crystal_density_diffrn 1.312
_exptl_crystal_density_method 'not measured'
_exptl_crystal_description 'Rectangular parallelepiped'
_exptl_crystal_F_000 776
_exptl_crystal_size_max 0.42
_exptl_crystal_size_mid 0.10
_exptl_crystal_size_min 0.05
_refine_diff_density_max 0.299
_refine_diff_density_min -0.238
_refine_diff_density_rms 0.051
_refine_ls_abs_structure_details 'Flack H D (1983), Acta Cryst. A39, 876-881'
_refine_ls_abs_structure_Flack 0.21(10)
_refine_ls_extinction_method none
_refine_ls_goodness_of_fit_ref 0.987
_refine_ls_hydrogen_treatment mixed
_refine_ls_matrix_type full
_refine_ls_number_parameters 329
_refine_ls_number_reflns 3205
_refine_ls_number_restraints 0
_refine_ls_restrained_S_all 0.987
_refine_ls_R_factor_all 0.0599
_refine_ls_R_factor_gt 0.0496
_refine_ls_shift/su_max 0.000
_refine_ls_shift/su_mean 0.000
_refine_ls_structure_factor_coef Fsqd
_refine_ls_weighting_details 'calc w=1/[\s^2^(Fo^2^)+(0.0281P)^2^+0.0000P] where P=(Fo^2^+2Fc^2^)/3'
_refine_ls_weighting_scheme calc
_refine_ls_wR_factor_gt 0.0879
_refine_ls_wR_factor_ref 0.0913
_reflns_number_gt 2755
_reflns_number_total 3205
_reflns_threshold_expression >2sigma(I)
_cod_data_source_file ja104196x_si_003.cif
_cod_data_source_block k54h
_cod_original_cell_volume 1835.0(10)
_cod_database_code 4103007

loop_
_symmetry_equiv_pos_as_xyz
'x, y, z'
'-x+1/2, -y, z+1/2'
'-x, y+1/2, -z+1/2'
'x+1/2, -y+1/2, -z'

loop_
_atom_site_label
_atom_site_type_symbol
_atom_site_fract_x
_atom_site_fract_y
_atom_site_fract_z
_atom_site_U_iso_or_equiv
_atom_site_adp_type
_atom_site_occupancy
_atom_site_symmetry_multiplicity
_atom_site_calc_flag
S S 0.87732(13) 0.06160(8) 0.42638(4) 0.0200(2) Uani 1 1 d
O1 O 0.4449(3) 0.38144(18) 0.36158(10) 0.0241(6) Uani 1 1 d
O2 O -0.1982(3) 0.6428(2) 0.29409(10) 0.0256(6) Uani 1 1 d
O3 O 0.9726(4) 0.1366(2) 0.46703(10) 0.0284(6) Uani 1 1 d
O4 O 0.9576(3) 0.0553(2) 0.36921(9) 0.0247(6) Uani 1 1 d
C1 C 0.3871(7) -0.0850(3) 0.29837(17) 0.0318(10) Uani 1 1 d
H1A H 0.406(5) -0.087(2) 0.2524(14) 0.027(9) Uiso 1 1 d
H1B H 0.239(7) -0.064(4) 0.3072(18) 0.090(17) Uiso 1 1 d
H1C H 0.413(5) -0.152(3) 0.3176(13) 0.022(10) Uiso 1 1 d
C2 C 0.5221(6) 0.0073(3) 0.32305(16) 0.0245(9) Uani 1 1 d
H2A H 0.497(5) 0.081(3) 0.3039(13) 0.035(11) Uiso 1 1 d
H2B H 0.668(5) -0.013(3) 0.3134(13) 0.025(10) Uiso 1 1 d
C3 C 0.4949(5) 0.0152(3) 0.38738(15) 0.0199(8) Uani 1 1 d
H3A H 0.512(5) -0.066(3) 0.4012(13) 0.033(10) Uiso 1 1 d
H3B H 0.352(6) 0.036(3) 0.3945(14) 0.040(11) Uiso 1 1 d
C4 C 0.6142(5) 0.1028(3) 0.42170(13) 0.0182(7) Uani 1 1 d
C5 C 0.6214(6) 0.2218(3) 0.39522(17) 0.0187(8) Uani 1 1 d
H5A H 0.698(4) 0.274(2) 0.4173(12) 0.004(8) Uiso 1 1 d
H5B H 0.673(4) 0.218(2) 0.3614(13) 0.008(9) Uiso 1 1 d
C6 C 0.4142(5) 0.2757(3) 0.38991(16) 0.0211(9) Uani 1 1 d
H6A H 0.323(5) 0.227(3) 0.3690(14) 0.027(11) Uiso 1 1 d
H6B H 0.361(5) 0.296(2) 0.4347(13) 0.024(9) Uiso 1 1 d
C7 C 0.5333(7) 0.1076(4) 0.48291(16) 0.0233(9) Uani 1 1 d
H7B H 0.400(6) 0.123(3) 0.4834(14) 0.031(11) Uiso 1 1 d
H7C H 0.597(6) 0.171(3) 0.5049(15) 0.049(12) Uiso 1 1 d
H7A H 0.549(6) 0.037(3) 0.5011(15) 0.043(12) Uiso 1 1 d
C8 C 0.8793(5) -0.0776(3) 0.45588(13) 0.0180(7) Uani 1 1 d
C9 C 0.8749(6) -0.0902(3) 0.51511(15) 0.0234(8) Uani 1 1 d
H9 H 0.885(6) -0.026(3) 0.5391(15) 0.038(11) Uiso 1 1 d
C10 C 0.8619(6) -0.1973(3) 0.53745(17) 0.0249(9) Uani 1 1 d
H10 H 0.846(5) -0.200(3) 0.5743(14) 0.019(9) Uiso 1 1 d
C11 C 0.8484(6) -0.2911(3) 0.50199(17) 0.0263(9) Uani 1 1 d
H11 H 0.835(5) -0.359(3) 0.5172(14) 0.028(11) Uiso 1 1 d
C12 C 0.8559(6) -0.2777(3) 0.44383(16) 0.0244(9) Uani 1 1 d
H12 H 0.842(5) -0.341(3) 0.4166(13) 0.026(10) Uiso 1 1 d
C13 C 0.8682(6) -0.1715(3) 0.41958(16) 0.0234(8) Uani 1 1 d
H13 H 0.887(5) -0.160(3) 0.3767(14) 0.028 Uiso 1 1 d
C14 C 0.2779(5) 0.4448(3) 0.34697(14) 0.0174(7) Uani 1 1 d
C15 C 0.3161(5) 0.5444(3) 0.31819(14) 0.0196(8) Uani 1 1 d
H15 H 0.459(5) 0.566(3) 0.3084(13) 0.030(10) Uiso 1 1 d
C16 C 0.1616(5) 0.6126(3) 0.29941(14) 0.0197(8) Uani 1 1 d
H16 H 0.189(5) 0.682(3) 0.2807(13) 0.016(9) Uiso 1 1 d
C17 C -0.0343(5) 0.5808(3) 0.31015(14) 0.0200(8) Uani 1 1 d
C18 C -0.0724(5) 0.4808(3) 0.33999(15) 0.0197(8) Uani 1 1 d
H18 H -0.227(5) 0.456(3) 0.3492(15) 0.044(11) Uiso 1 1 d
C19 C 0.0837(5) 0.4118(3) 0.35829(14) 0.0180(8) Uani 1 1 d
H19 H 0.048(5) 0.347(3) 0.3791(13) 0.017(9) Uiso 1 1 d
C20 C -0.1644(6) 0.7329(3) 0.25454(18) 0.0276(10) Uani 1 1 d
H20A H -0.107(5) 0.699(2) 0.2189(14) 0.018(9) Uiso 1 1 d
H20B H -0.291(5) 0.762(3) 0.2422(14) 0.020(10) Uiso 1 1 d
H20C H -0.079(5) 0.797(3) 0.2786(14) 0.033(10) Uiso 1 1 d

loop_
_atom_site_aniso_label
_atom_site_aniso_U_11
_atom_site_aniso_U_22
_atom_site_aniso_U_33
_atom_site_aniso_U_23
_atom_site_aniso_U_13
_atom_site_aniso_U_12
S 0.0125(4) 0.0214(4) 0.0261(5) 0.0005(4) -0.0011(4) 0.0016(4)
O1 0.0126(13) 0.0215(13) 0.0383(15) 0.0101(11) -0.0029(11) 0.0023(10)
O2 0.0119(14) 0.0287(14) 0.0362(16) 0.0093(12) -0.0017(11) 0.0052(11)
O3 0.0204(13) 0.0248(13) 0.0399(15) -0.0068(12) -0.0092(13) -0.0005(11)
O4 0.0144(12) 0.0311(14) 0.0287(13) 0.0055(12) 0.0029(11) 0.0068(12)
C1 0.029(2) 0.038(3) 0.029(2) -0.0008(19) 0.000(2) -0.004(2)
C2 0.021(2) 0.024(2) 0.028(2) 0.0002(18) -0.0009(19) 0.0014(18)
C3 0.013(2) 0.019(2) 0.028(2) 0.0033(16) 0.0010(17) 0.0017(16)
C4 0.0109(16) 0.0194(17) 0.0243(18) -0.0012(15) -0.0035(17) 0.0021(15)
C5 0.014(2) 0.0189(19) 0.023(2) -0.0011(17) -0.0012(19) -0.0006(17)
C6 0.017(2) 0.0189(19) 0.028(2) -0.0010(17) -0.0036(18) 0.0015(16)
C7 0.019(2) 0.025(2) 0.026(2) 0.0004(19) 0.0006(18) 0.0029(19)
C8 0.0084(16) 0.0205(19) 0.0252(18) -0.0015(15) -0.0010(15) 0.0049(16)
C9 0.0172(19) 0.028(2) 0.025(2) -0.0052(16) -0.0050(17) 0.0036(18)
C10 0.017(2) 0.036(2) 0.022(2) 0.0039(18) 0.0028(19) 0.0030(19)
C11 0.016(2) 0.023(2) 0.040(2) 0.009(2) 0.0000(19) 0.0044(18)
C12 0.021(2) 0.024(2) 0.029(2) -0.0049(17) 0.0023(19) 0.0066(18)
C13 0.0147(18) 0.029(2) 0.026(2) -0.0014(17) -0.0066(19) 0.0062(17)
C14 0.0137(17) 0.0184(18) 0.0201(18) -0.0057(17) -0.0036(15) 0.0007(17)
C15 0.0138(19) 0.022(2) 0.023(2) 0.0012(16) 0.0008(15) -0.0018(16)
C16 0.020(2) 0.0211(19) 0.0186(19) 0.0031(16) -0.0015(16) -0.0015(17)
C17 0.0157(18) 0.022(2) 0.0225(19) 0.0038(15) -0.0013(15) 0.0055(16)
C18 0.0103(19) 0.0225(19) 0.026(2) -0.0002(15) 0.0001(16) -0.0020(14)
C19 0.018(2) 0.0152(19) 0.0209(19) 0.0025(15) 0.0016(15) -0.0021(15)
C20 0.024(3) 0.031(2) 0.027(2) 0.0044(19) -0.007(2) 0.0050(19)

loop_
_atom_type_symbol
_atom_type_description
_atom_type_scat_dispersion_real
_atom_type_scat_dispersion_imag
_atom_type_scat_source
C C 0.0033 0.0016 'International Tables Vol C Tables 4.2.6.8 and 6.1.1.4'
H H 0.0000 0.0000 'International Tables Vol C Tables 4.2.6.8 and 6.1.1.4'
O O 0.0106 0.0060 'International Tables Vol C Tables 4.2.6.8 and 6.1.1.4'
S S 0.1246 0.1234 'International Tables Vol C Tables 4.2.6.8 and 6.1.1.4'

loop_
_geom_angle_atom_site_label_1
_geom_angle_atom_site_label_2
_geom_angle_atom_site_label_3
_geom_angle
O4 S O3 118.34(15)
O4 S C8 108.11(15)
O3 S C8 107.55(15)
O4 S C4 108.55(14)
O3 S C4 107.78(15)
C8 S C4 105.84(15)
C14 O1 C6 117.7(3)
C17 O2 C20 116.3(3)
C2 C1 H1A 108.9(17)
C2 C1 H1B 109(3)
H1A C1 H1B 108(3)
C2 C1 H1C 108(2)
H1A C1 H1C 116(3)
H1B C1 H1C 107(3)
C3 C2 C1 110.3(3)
C3 C2 H2A 112.1(19)
C1 C2 H2A 110(2)
C3 C2 H2B 110.1(18)
C1 C2 H2B 108.8(18)
H2A C2 H2B 105(3)
C2 C3 C4 119.8(3)
C2 C3 H3A 104.2(18)
C4 C3 H3A 113.8(19)
C2 C3 H3B 107(2)
C4 C3 H3B 105(2)
H3A C3 H3B 107(3)
C5 C4 C3 114.7(3)
C5 C4 C7 110.9(3)
C3 C4 C7 109.2(3)
C5 C4 S 103.5(2)
C3 C4 S 111.0(2)
C7 C4 S 107.2(2)
C4 C5 C6 112.4(3)
C4 C5 H5A 112.4(17)
C6 C5 H5A 105.9(17)
C4 C5 H5B 110(2)
C6 C5 H5B 108(2)
H5A C5 H5B 108(3)
O1 C6 C5 105.4(3)
O1 C6 H6A 111(2)
C5 C6 H6A 112(2)
O1 C6 H6B 107.0(15)
C5 C6 H6B 107.5(17)
H6A C6 H6B 113(3)
C4 C7 H7B 111(2)
C4 C7 H7C 111(2)
H7B C7 H7C 105(3)
C4 C7 H7A 111(2)
H7B C7 H7A 106(3)
H7C C7 H7A 112(3)
C13 C8 C9 121.4(3)
C13 C8 S 119.4(3)
C9 C8 S 119.0(3)
C10 C9 C8 118.7(3)
C10 C9 H9 121(2)
C8 C9 H9 120(2)
C9 C10 C11 120.5(4)
C9 C10 H10 115(2)
C11 C10 H10 124(2)
C12 C11 C10 120.2(4)
C12 C11 H11 121(2)
C10 C11 H11 119(2)
C11 C12 C13 121.1(4)
C11 C12 H12 123.7(18)
C13 C12 H12 115.0(18)
C12 C13 C8 118.0(3)
C12 C13 H13 122.4(18)
C8 C13 H13 119.2(19)
C15 C14 C19 120.5(3)
C15 C14 O1 115.2(3)
C19 C14 O1 124.3(3)
C14 C15 C16 120.5(3)
C14 C15 H15 120(2)
C16 C15 H15 119.7(19)
C15 C16 C17 119.9(3)
C15 C16 H16 120.2(19)
C17 C16 H16 119.9(19)
O2 C17 C18 115.9(3)
O2 C17 C16 124.6(3)
C18 C17 C16 119.5(3)
C17 C18 C19 120.4(3)
C17 C18 H18 119.9(19)
C19 C18 H18 119.7(19)
C14 C19 C18 119.2(3)
C14 C19 H19 124.5(19)
C18 C19 H19 116.3(19)
O2 C20 H20A 107.9(17)
O2 C20 H20B 108(2)
H20A C20 H20B 103(3)
O2 C20 H20C 105.0(17)
H20A C20 H20C 120(3)
H20B C20 H20C 112(3)

loop_
_geom_bond_atom_site_label_1
_geom_bond_atom_site_label_2
_geom_bond_distance
S O4 1.441(2)
S O3 1.443(2)
S C8 1.770(3)
S C4 1.833(3)
O1 C14 1.387(4)
O1 C6 1.419(4)
O2 C17 1.371(4)
O2 C20 1.420(4)
C1 C2 1.524(5)
C1 H1A 1.08(3)
C1 H1B 1.05(5)
C1 H1C 0.92(3)
C2 C3 1.516(5)
C2 H2A 0.98(3)
C2 H2B 1.03(3)
C3 C4 1.528(5)
C3 H3A 1.01(4)
C3 H3B 1.01(4)
C4 C5 1.525(4)
C4 C7 1.530(5)
C5 C6 1.532(5)
C5 H5A 0.95(3)
C5 H5B 0.86(3)
C6 H6A 0.97(3)
C6 H6B 1.13(3)
C7 H7B 0.91(4)
C7 H7C 1.00(4)
C7 H7A 0.94(4)
C8 C13 1.391(4)
C8 C9 1.391(4)
C9 C10 1.362(5)
C9 H9 0.94(3)
C10 C11 1.378(5)
C10 H10 0.87(3)
C11 C12 1.368(5)
C11 H11 0.87(3)
C12 C13 1.369(5)
C12 H12 0.98(3)
C13 H13 1.02(3)
C14 C15 1.370(5)
C14 C19 1.385(4)
C15 C16 1.380(5)
C15 H15 1.01(3)
C16 C17 1.389(5)
C16 H16 0.94(3)
C17 C18 1.387(4)
C18 C19 1.390(4)
C18 H18 1.10(4)
C19 H19 0.94(3)
C20 H20A 1.00(3)
C20 H20B 0.96(3)
C20 H20C 1.10(3)

loop_
_geom_torsion_atom_site_label_1
_geom_torsion_atom_site_label_2
_geom_torsion_atom_site_label_3
_geom_torsion_atom_site_label_4
_geom_torsion
C1 C2 C3 C4 -179.6(3)
C2 C3 C4 C5 45.0(5)
C2 C3 C4 C7 170.1(3)
C2 C3 C4 S -71.9(4)
O4 S C4 C5 -63.2(3)
O3 S C4 C5 66.1(3)
C8 S C4 C5 -179.1(2)
O4 S C4 C3 60.3(3)
O3 S C4 C3 -170.4(2)
C8 S C4 C3 -55.5(3)
O4 S C4 C7 179.5(2)
O3 S C4 C7 -51.2(3)
C8 S C4 C7 63.6(3)
C3 C4 C5 C6 61.6(4)
C7 C4 C5 C6 -62.6(4)
S C4 C5 C6 -177.3(3)
C14 O1 C6 C5 175.0(3)
C4 C5 C6 O1 -176.4(3)
O4 S C8 C13 -27.1(3)
O3 S C8 C13 -155.9(3)
C4 S C8 C13 89.1(3)
O4 S C8 C9 158.3(3)
O3 S C8 C9 29.5(3)
C4 S C8 C9 -85.5(3)
C13 C8 C9 C10 0.8(6)
S C8 C9 C10 175.3(3)
C8 C9 C10 C11 -1.6(6)
C9 C10 C11 C12 2.6(6)
C10 C11 C12 C13 -2.8(6)
C11 C12 C13 C8 2.0(6)
C9 C8 C13 C12 -1.0(5)
S C8 C13 C12 -175.5(3)
C6 O1 C14 C15 -178.1(3)
C6 O1 C14 C19 0.1(5)
C19 C14 C15 C16 -0.8(5)
O1 C14 C15 C16 177.5(3)
C14 C15 C16 C17 0.6(5)
C20 O2 C17 C18 -168.4(3)
C20 O2 C17 C16 12.8(5)
C15 C16 C17 O2 179.1(3)
C15 C16 C17 C18 0.3(5)
O2 C17 C18 C19 -179.9(3)
C16 C17 C18 C19 -1.0(5)
C15 C14 C19 C18 0.2(5)
O1 C14 C19 C18 -178.0(3)
C17 C18 C19 C14 0.7(5)
